data_4505884
loop_
_publ_author_name
'Zang, Shuang-Quan'
'Cao, Li-Hui'
'Liang, Ran'
'Hou, Hong-Wei'
'Mak, Thomas C. W.'

_publ_section_title
;
 Divalent Zinc, Cobalt, and Cadmium Coordination Polymers of a New
 Flexible Trifunctional Ligand: Syntheses, Crystal Structures, and
 Properties
;
_journal_issue 4
_journal_name_full 'Crystal Growth &amp; Design'
_journal_page_first 1830
_journal_paper_doi 10.1021/cg2013733
_journal_volume 12
_journal_year 2012
_chemical_formula_moiety 'C26 H16 Co2 N2 O9 S2 '
_chemical_formula_sum 'C26 H16 Co2 N2 O9 S2'
_chemical_formula_weight 682.39
_chemical_name_systematic
; 
 ? 
;
_space_group_IT_number 14
_symmetry_cell_setting monoclinic
_symmetry_space_group_name_Hall '-P 2ybc'
_symmetry_space_group_name_H-M 'P 1 21/c 1'
_atom_sites_solution_hydrogens geom
_atom_sites_solution_primary direct
_atom_sites_solution_secondary difmap
_audit_creation_method SHELXL-97
_cell_angle_alpha 90.00
_cell_angle_beta 91.596(4)
_cell_angle_gamma 90.00
_cell_formula_units_Z 4
_cell_length_a 16.5392(10)
_cell_length_b 15.5258(9)
_cell_length_c 10.0965(3)
_cell_measurement_reflns_used 6554
_cell_measurement_temperature 296(2)
_cell_measurement_theta_max 29.1596
_cell_measurement_theta_min 3.1358
_cell_volume 2591.6(2)
_computing_cell_refinement 'SAINT (Bruker, 2005)'
_computing_data_collection 'APEX2 (Bruker, 2005)'
_computing_data_reduction 'SAINT (Bruker, 2005)'
_computing_molecular_graphics 'DIAMOND(Brandendurg, 2010)'
_computing_publication_material 'SHELXTL (Sheldrick, 2008)'
_computing_structure_refinement 'SHELXL97 (Sheldrick, 2008)'
_computing_structure_solution 'SHELXS97 (Sheldrick, 2008)'
_diffrn_ambient_temperature 296(2)
_diffrn_measured_fraction_theta_full 0.983
_diffrn_measured_fraction_theta_max 0.983
_diffrn_measurement_device_type 'Bruker Smart APEX II CCD area detector'
_diffrn_measurement_method '\w scans'
_diffrn_radiation_monochromator graphite
_diffrn_radiation_source 'fine-focus sealed tube'
_diffrn_radiation_type MoK\a
_diffrn_radiation_wavelength 0.71073
_diffrn_reflns_av_R_equivalents 0.0300
_diffrn_reflns_av_sigmaI/netI 0.0374
_diffrn_reflns_limit_h_max 18
_diffrn_reflns_limit_h_min -19
_diffrn_reflns_limit_k_max 17
_diffrn_reflns_limit_k_min -18
_diffrn_reflns_limit_l_max 12
_diffrn_reflns_limit_l_min -12
_diffrn_reflns_number 11920
_diffrn_reflns_theta_full 25.00
_diffrn_reflns_theta_max 25.00
_diffrn_reflns_theta_min 3.31
_diffrn_standards_number 0
_exptl_absorpt_coefficient_mu 1.501
_exptl_absorpt_correction_T_max 0.7739
_exptl_absorpt_correction_T_min 0.7534
_exptl_absorpt_correction_type multi-scan
_exptl_absorpt_process_details 'SADABS(Bruker, 2005)'
_exptl_crystal_colour red
_exptl_crystal_density_diffrn 1.749
_exptl_crystal_density_method 'not measured'
_exptl_crystal_description block
_exptl_crystal_F_000 1376
_exptl_crystal_size_max 0.20
_exptl_crystal_size_mid 0.19
_exptl_crystal_size_min 0.18
_refine_diff_density_max 1.058
_refine_diff_density_min -1.499
_refine_diff_density_rms 0.160
_refine_ls_extinction_method none
_refine_ls_goodness_of_fit_ref 1.073
_refine_ls_hydrogen_treatment constr
_refine_ls_matrix_type full
_refine_ls_number_parameters 374
_refine_ls_number_reflns 4484
_refine_ls_number_restraints 0
_refine_ls_restrained_S_all 1.073
_refine_ls_R_factor_all 0.1102
_refine_ls_R_factor_gt 0.0996
_refine_ls_shift/su_max 0.000
_refine_ls_shift/su_mean 0.000
_refine_ls_structure_factor_coef Fsqd
_refine_ls_weighting_details 'calc w=1/[\s^2^(Fo^2^)+(0.1586P)^2^+23.4228P] where P=(Fo^2^+2Fc^2^)/3'
_refine_ls_weighting_scheme calc
_refine_ls_wR_factor_gt 0.2833
_refine_ls_wR_factor_ref 0.2903
_reflns_number_gt 3861
_reflns_number_total 4484
_reflns_threshold_expression >2sigma(I)
_cod_data_source_file cg2013733_si_002.cif
_cod_data_source_block compound2
_cod_depositor_comments
;
The following automatic conversions were performed:

'_symmetry_cell_setting' value 'Monoclinic' changed to 'monoclinic'
according to /home/saulius/struct/CIF-dictionaries/cif_core.dic
dictionary named 'cif_core.dic' version 2.4.1 from 2010-06-29.

Automatic conversion script
Id: cif_fix_values 1715 2011-07-08 13:25:40Z adriana 
;
_cod_original_sg_symbol_H-M P21/c
_cod_database_code 4505884

loop_
_symmetry_equiv_pos_as_xyz
'x, y, z'
'-x, y+1/2, -z+1/2'
'-x, -y, -z'
'x, -y-1/2, z-1/2'

loop_
_atom_site_label
_atom_site_type_symbol
_atom_site_fract_x
_atom_site_fract_y
_atom_site_fract_z
_atom_site_U_iso_or_equiv
_atom_site_adp_type
_atom_site_occupancy
_atom_site_symmetry_multiplicity
_atom_site_calc_flag
_atom_site_refinement_flags
_atom_site_disorder_assembly
_atom_site_disorder_group
Co1 Co 0.28863(7) 0.50048(7) -0.05412(9) 0.0276(4) Uani 1 1 d . . .
Co2 Co 0.15133(10) 0.41728(12) 0.20313(14) 0.0589(5) Uani 1 1 d . . .
O1 O 0.2384(13) 0.4872(14) 0.2630(16) 0.045(4) Uani 0.59(3) 1 d P A 1
O1A O 0.2587(19) 0.450(2) 0.259(3) 0.045(4) Uani 0.41(3) 1 d P A 2
O2 O 0.3402(4) 0.5159(4) 0.1269(5) 0.0424(15) Uani 1 1 d . A .
O3 O 0.2714(4) 0.5127(4) 0.7360(5) 0.0402(15) Uani 1 1 d . . .
O4 O 0.3835(4) 0.5604(4) 0.8302(5) 0.0396(15) Uani 1 1 d . . .
O5 O -0.1816(5) 0.9291(5) -0.4659(8) 0.0527(18) Uani 1 1 d . . .
O6 O -0.0665(6) 0.9230(6) -0.5597(7) 0.070(2) Uani 1 1 d . . .
O7 O -0.1498(8) 0.8036(8) 0.0356(9) 0.101(4) Uani 1 1 d . . .
O8 O -0.0909(6) 0.9146(6) 0.1298(8) 0.069(2) Uani 1 1 d . . .
O1W O 0.1786(7) 0.2916(7) 0.1855(9) 0.089(3) Uani 1 1 d . A .
H1WA H 0.1365 0.2641 0.1599 0.133 Uiso 1 1 d R . .
H1WB H 0.1964 0.2821 0.2639 0.133 Uiso 1 1 d R . .
N1 N 0.6460(5) 0.8829(5) 0.5770(7) 0.0382(17) Uani 1 1 d . . .
N2 N 0.2261(5) 0.6204(5) -0.0300(7) 0.0362(17) Uani 1 1 d . . .
C1 C 0.3118(6) 0.5050(6) 0.2410(8) 0.038(2) Uani 1 1 d . . .
C2 C 0.3407(5) 0.5459(5) 0.7268(7) 0.0301(17) Uani 1 1 d . . .
C3 C 0.3606(6) 0.5391(6) 0.3562(8) 0.0356(19) Uani 1 1 d . A .
C4 C 0.3311(6) 0.5290(6) 0.4827(8) 0.0355(19) Uani 1 1 d . . .
H4 H 0.2827 0.4999 0.4944 0.043 Uiso 1 1 calc R A .
C5 C 0.3744(5) 0.5629(6) 0.5939(7) 0.0327(18) Uani 1 1 d . A .
C6 C 0.4444(5) 0.6114(6) 0.5759(7) 0.0314(18) Uani 1 1 d . . .
C7 C 0.4767(6) 0.6152(6) 0.4468(8) 0.039(2) Uani 1 1 d . A .
H7 H 0.5274 0.6394 0.4347 0.047 Uiso 1 1 calc R . .
C8 C 0.4327(6) 0.5829(6) 0.3394(8) 0.038(2) Uani 1 1 d . . .
H8 H 0.4518 0.5906 0.2544 0.045 Uiso 1 1 calc R A .
C9 C 0.5542(6) 0.7409(6) 0.6449(8) 0.038(2) Uani 1 1 d . . .
C10 C 0.6331(8) 0.7500(7) 0.6907(15) 0.072(4) Uani 1 1 d . A .
H10 H 0.6566 0.7086 0.7460 0.087 Uiso 1 1 calc R . .
C11 C 0.6763(7) 0.8206(8) 0.6538(15) 0.073(4) Uani 1 1 d . . .
H11 H 0.7297 0.8253 0.6840 0.087 Uiso 1 1 calc R A .
C12 C 0.5715(6) 0.8745(6) 0.5323(7) 0.0346(19) Uani 1 1 d . . .
H12 H 0.5505 0.9173 0.4769 0.042 Uiso 1 1 calc R A .
C13 C 0.5219(6) 0.8056(7) 0.5626(8) 0.043(2) Uani 1 1 d . A .
H13 H 0.4689 0.8026 0.5294 0.051 Uiso 1 1 calc R . .
C14 C -0.1072(7) 0.9221(7) -0.4556(10) 0.050(3) Uani 1 1 d . . .
C15 C -0.1050(8) 0.8667(7) 0.0338(10) 0.052(3) Uani 1 1 d . . .
C16 C -0.0616(7) 0.9125(6) -0.3257(9) 0.044(2) Uani 1 1 d . . .
C17 C -0.1024(7) 0.9019(7) -0.2067(9) 0.048(2) Uani 1 1 d . . .
H17 H -0.1585 0.9059 -0.2048 0.058 Uiso 1 1 calc R . .
C18 C -0.0564(7) 0.8853(7) -0.0907(10) 0.047(2) Uani 1 1 d . . .
C19 C 0.0237(7) 0.8829(7) -0.0910(9) 0.051(3) Uani 1 1 d . . .
C20 C 0.0651(8) 0.8944(9) -0.2110(10) 0.064(3) Uani 1 1 d . . .
H20 H 0.1213 0.8921 -0.2119 0.077 Uiso 1 1 calc R . .
C21 C 0.0210(8) 0.9088(9) -0.3247(10) 0.063(3) Uani 1 1 d . . .
H21 H 0.0478 0.9163 -0.4037 0.075 Uiso 1 1 calc R . .
C22 C 0.1403(6) 0.7715(7) 0.0127(10) 0.049(2) Uani 1 1 d . . .
C23 C 0.1143(7) 0.7103(7) -0.0798(10) 0.051(2) Uani 1 1 d . . .
H23 H 0.0676 0.7192 -0.1314 0.061 Uiso 1 1 calc R . .
C24 C 0.1585(7) 0.6375(7) -0.0928(9) 0.051(3) Uani 1 1 d . . .
H24 H 0.1387 0.5962 -0.1519 0.061 Uiso 1 1 calc R . .
C25 C 0.2525(7) 0.6816(7) 0.0623(12) 0.055(3) Uani 1 1 d . . .
H25 H 0.2994 0.6703 0.1123 0.066 Uiso 1 1 calc R . .
C26 C 0.2130(7) 0.7573(8) 0.0829(13) 0.063(3) Uani 1 1 d . . .
H26 H 0.2337 0.7981 0.1420 0.076 Uiso 1 1 calc R . .
S1 S 0.49628(18) 0.65660(17) 0.7129(2) 0.0509(7) Uani 1 1 d . A .
S2 S 0.0841(2) 0.8641(2) 0.0558(3) 0.0686(10) Uani 1 1 d . . .

loop_
_atom_site_aniso_label
_atom_site_aniso_U_11
_atom_site_aniso_U_22
_atom_site_aniso_U_33
_atom_site_aniso_U_23
_atom_site_aniso_U_13
_atom_site_aniso_U_12
Co1 0.0435(7) 0.0303(6) 0.0092(5) 0.0000(4) 0.0014(4) 0.0017(5)
Co2 0.0671(10) 0.0804(12) 0.0292(7) 0.0027(7) 0.0008(6) -0.0097(8)
O1 0.060(10) 0.053(11) 0.022(4) -0.002(8) 0.002(5) -0.022(9)
O1A 0.060(10) 0.053(11) 0.022(4) -0.002(8) 0.002(5) -0.022(9)
O2 0.057(4) 0.059(4) 0.011(3) 0.000(3) 0.000(2) -0.001(3)
O3 0.046(4) 0.059(4) 0.016(3) 0.003(3) 0.004(2) -0.008(3)
O4 0.056(4) 0.053(4) 0.009(2) 0.004(2) -0.001(2) -0.017(3)
O5 0.055(5) 0.046(4) 0.057(4) -0.013(3) -0.010(3) 0.013(3)
O6 0.096(6) 0.090(6) 0.024(4) -0.003(4) -0.006(4) 0.007(5)
O7 0.162(11) 0.098(8) 0.044(5) -0.012(5) 0.029(6) -0.060(8)
O8 0.085(6) 0.075(6) 0.047(4) -0.022(4) 0.013(4) -0.009(5)
O1W 0.119(8) 0.086(7) 0.060(6) 0.000(5) -0.018(5) -0.019(6)
N1 0.048(5) 0.035(4) 0.031(4) 0.005(3) 0.000(3) -0.002(3)
N2 0.054(5) 0.031(4) 0.024(3) -0.002(3) 0.001(3) 0.014(3)
C1 0.057(6) 0.041(5) 0.016(4) 0.001(3) -0.005(4) -0.014(4)
C2 0.045(5) 0.025(4) 0.021(4) -0.003(3) 0.001(3) -0.005(4)
C3 0.050(5) 0.040(5) 0.017(4) -0.002(3) -0.004(3) -0.016(4)
C4 0.045(5) 0.043(5) 0.019(4) 0.003(3) 0.001(3) -0.019(4)
C5 0.046(5) 0.038(4) 0.015(4) 0.001(3) 0.004(3) -0.002(4)
C6 0.039(5) 0.038(4) 0.017(4) 0.000(3) -0.005(3) -0.011(4)
C7 0.046(5) 0.052(5) 0.020(4) -0.009(4) 0.007(3) -0.024(4)
C8 0.057(6) 0.044(5) 0.013(4) -0.002(3) 0.015(3) -0.009(4)
C9 0.053(5) 0.045(5) 0.017(4) -0.002(3) 0.000(3) -0.021(4)
C10 0.068(8) 0.039(6) 0.108(11) 0.031(6) -0.039(7) -0.010(5)
C11 0.054(7) 0.054(7) 0.108(10) 0.038(7) -0.034(7) -0.021(6)
C12 0.056(6) 0.034(4) 0.014(3) -0.001(3) -0.004(3) -0.002(4)
C13 0.046(5) 0.065(6) 0.018(4) -0.004(4) -0.002(3) -0.021(5)
C14 0.074(8) 0.043(5) 0.032(5) -0.002(4) 0.000(5) 0.010(5)
C15 0.081(8) 0.046(6) 0.030(5) -0.005(4) 0.005(5) 0.000(6)
C16 0.066(7) 0.040(5) 0.026(4) 0.000(4) 0.002(4) 0.011(5)
C17 0.063(6) 0.047(6) 0.034(5) 0.003(4) -0.007(4) 0.002(5)
C18 0.062(7) 0.043(5) 0.036(5) 0.001(4) 0.000(4) 0.004(5)
C19 0.075(8) 0.055(6) 0.022(4) 0.005(4) -0.006(4) 0.009(5)
C20 0.073(8) 0.092(9) 0.026(5) -0.007(5) -0.009(5) 0.020(7)
C21 0.073(8) 0.085(9) 0.031(5) 0.005(5) 0.013(5) 0.020(7)
C22 0.055(6) 0.058(6) 0.035(5) 0.007(4) -0.004(4) 0.003(5)
C23 0.059(6) 0.051(6) 0.043(5) 0.002(5) -0.005(4) 0.001(5)
C24 0.074(7) 0.051(6) 0.029(5) -0.006(4) 0.004(4) -0.003(5)
C25 0.052(6) 0.049(6) 0.062(7) 0.004(5) -0.008(5) 0.009(5)
C26 0.069(7) 0.056(7) 0.063(7) -0.024(6) -0.008(6) 0.005(6)
S1 0.0801(18) 0.0558(15) 0.0165(10) 0.0014(9) -0.0072(10) -0.0356(14)
S2 0.088(2) 0.079(2) 0.0383(14) -0.0134(14) -0.0146(13) 0.0352(18)

loop_
_atom_type_symbol
_atom_type_description
_atom_type_scat_dispersion_real
_atom_type_scat_dispersion_imag
_atom_type_scat_source
C C 0.0033 0.0016 'International Tables Vol C Tables 4.2.6.8 and 6.1.1.4'
H H 0.0000 0.0000 'International Tables Vol C Tables 4.2.6.8 and 6.1.1.4'
Co Co 0.3494 0.9721 'International Tables Vol C Tables 4.2.6.8 and 6.1.1.4'
N N 0.0061 0.0033 'International Tables Vol C Tables 4.2.6.8 and 6.1.1.4'
O O 0.0106 0.0060 'International Tables Vol C Tables 4.2.6.8 and 6.1.1.4'
S S 0.1246 0.1234 'International Tables Vol C Tables 4.2.6.8 and 6.1.1.4'

loop_
_geom_angle_atom_site_label_1
_geom_angle_atom_site_label_2
_geom_angle_atom_site_label_3
_geom_angle
_geom_angle_site_symmetry_1
_geom_angle_site_symmetry_3
O2 Co1 O5 108.2(3) . 2_544
O2 Co1 N1 89.8(3) . 2_645
O5 Co1 N1 89.4(3) 2_544 2_645
O2 Co1 O3 158.8(3) . 1_554
O5 Co1 O3 93.0(3) 2_544 1_554
N1 Co1 O3 91.3(3) 2_645 1_554
O2 Co1 N2 89.3(3) . .
O5 Co1 N2 92.1(3) 2_544 .
N1 Co1 N2 178.4(3) 2_645 .
O3 Co1 N2 89.1(3) 1_554 .
O2 Co1 O4 98.2(2) . 1_554
O5 Co1 O4 153.2(3) 2_544 1_554
N1 Co1 O4 86.2(3) 2_645 1_554
O3 Co1 O4 60.8(2) 1_554 1_554
N2 Co1 O4 92.7(3) . 1_554
O2 Co1 C2 128.6(3) . 1_554
O5 Co1 C2 123.1(3) 2_544 1_554
N1 Co1 C2 87.6(3) 2_645 1_554
O3 Co1 C2 30.4(3) 1_554 1_554
N2 Co1 C2 92.0(3) . 1_554
O4 Co1 C2 30.4(2) 1_554 1_554
O1 Co2 O1A 20.4(7) . .
O1 Co2 O8 97.9(6) . 2_545
O1A Co2 O8 103.7(9) . 2_545
O1 Co2 O6 136.3(7) . 2_544
O1A Co2 O6 146.4(9) . 2_544
O8 Co2 O6 105.0(4) 2_545 2_544
O1 Co2 O1W 114.5(8) . .
O1A Co2 O1W 94.1(10) . .
O8 Co2 O1W 100.0(4) 2_545 .
O6 Co2 O1W 97.7(4) 2_544 .
C1 O1 Co2 142.4(15) . .
C1 O1A Co2 142(2) . .
C1 O2 Co1 130.6(6) . .
C2 O3 Co1 90.7(5) . 1_556
C2 O4 Co1 88.4(5) . 1_556
C14 O5 Co1 151.2(7) . 2_554
C14 O6 Co2 102.9(8) . 2_554
C15 O8 Co2 126.1(8) . 2
Co2 O1W H1WA 109.3 . .
Co2 O1W H1WB 99.1 . .
H1WA O1W H1WB 117.1 . .
C12 N1 C11 117.7(8) . .
C12 N1 Co1 121.5(6) . 2_655
C11 N1 Co1 120.1(7) . 2_655
C24 N2 C25 115.9(8) . .
C24 N2 Co1 122.3(7) . .
C25 N2 Co1 121.6(6) . .
O1A C1 O2 120.6(14) . .
O2 C1 O1 124.6(11) . .
O1A C1 C3 119.7(15) . .
O2 C1 C3 117.0(8) . .
O1 C1 C3 116.1(10) . .
O3 C2 O4 120.0(7) . .
O3 C2 C5 120.1(7) . .
O4 C2 C5 119.9(8) . .
O3 C2 Co1 58.9(4) . 1_556
O4 C2 Co1 61.2(4) . 1_556
C5 C2 Co1 173.7(6) . 1_556
C8 C3 C4 119.5(7) . .
C8 C3 C1 121.7(7) . .
C4 C3 C1 118.7(8) . .
C3 C4 C5 120.3(8) . .
C3 C4 H4 119.8 . .
C5 C4 H4 119.8 . .
C6 C5 C4 120.0(7) . .
C6 C5 C2 123.0(7) . .
C4 C5 C2 117.1(7) . .
C5 C6 C7 118.3(7) . .
C5 C6 S1 120.1(6) . .
C7 C6 S1 121.2(6) . .
C8 C7 C6 120.1(8) . .
C8 C7 H7 120.0 . .
C6 C7 H7 120.0 . .
C7 C8 C3 121.1(7) . .
C7 C8 H8 119.5 . .
C3 C8 H8 119.5 . .
C10 C9 C13 117.9(8) . .
C10 C9 S1 117.5(8) . .
C13 C9 S1 123.9(7) . .
C11 C10 C9 119.2(10) . .
C11 C10 H10 120.4 . .
C9 C10 H10 120.4 . .
N1 C11 C10 123.5(10) . .
N1 C11 H11 118.2 . .
C10 C11 H11 118.2 . .
N1 C12 C13 124.0(8) . .
N1 C12 H12 118.0 . .
C13 C12 H12 118.0 . .
C12 C13 C9 117.7(8) . .
C12 C13 H13 121.1 . .
C9 C13 H13 121.1 . .
O5 C14 O6 118.8(10) . .
O5 C14 C16 123.8(9) . .
O6 C14 C16 117.4(10) . .
O7 C15 O8 124.6(10) . .
O7 C15 C18 119.4(9) . .
O8 C15 C18 115.8(10) . .
C21 C16 C17 119.5(9) . .
C21 C16 C14 119.2(9) . .
C17 C16 C14 121.1(10) . .
C18 C17 C16 118.3(10) . .
C18 C17 H17 120.8 . .
C16 C17 H17 120.8 . .
C19 C18 C17 121.5(10) . .
C19 C18 C15 122.8(9) . .
C17 C18 C15 115.7(10) . .
C18 C19 C20 120.3(9) . .
C18 C19 S2 122.6(8) . .
C20 C19 S2 117.1(9) . .
C21 C20 C19 118.7(12) . .
C21 C20 H20 120.6 . .
C19 C20 H20 120.6 . .
C20 C21 C16 121.7(10) . .
C20 C21 H21 119.2 . .
C16 C21 H21 119.2 . .
C23 C22 C26 118.6(10) . .
C23 C22 S2 124.3(8) . .
C26 C22 S2 117.0(8) . .
C24 C23 C22 118.5(10) . .
C24 C23 H23 120.8 . .
C22 C23 H23 120.8 . .
N2 C24 C23 125.8(10) . .
N2 C24 H24 117.1 . .
C23 C24 H24 117.1 . .
C26 C25 N2 123.1(10) . .
C26 C25 H25 118.4 . .
N2 C25 H25 118.4 . .
C25 C26 C22 118.0(11) . .
C25 C26 H26 121.0 . .
C22 C26 H26 121.0 . .
C6 S1 C9 104.4(4) . .
C22 S2 C19 102.3(5) . .

loop_
_geom_bond_atom_site_label_1
_geom_bond_atom_site_label_2
_geom_bond_distance
_geom_bond_site_symmetry_2
Co1 O2 2.010(6) .
Co1 O5 2.103(7) 2_544
Co1 N1 2.137(8) 2_645
Co1 O3 2.139(6) 1_554
Co1 N2 2.147(7) .
Co1 O4 2.189(6) 1_554
Co1 C2 2.498(8) 1_554
Co2 O1 1.889(18) .
Co2 O1A 1.92(3) .
Co2 O8 1.985(8) 2_545
Co2 O6 1.991(8) 2_544
Co2 O1W 2.012(11) .
O1 C1 1.27(2) .
O1A C1 1.25(3) .
O2 C1 1.269(11) .
O3 C2 1.264(11) .
O3 Co1 2.139(6) 1_556
O4 C2 1.265(10) .
O4 Co1 2.189(6) 1_556
O5 C14 1.236(14) .
O5 Co1 2.103(7) 2_554
O6 C14 1.265(13) .
O6 Co2 1.991(8) 2_554
O7 C15 1.229(15) .
O8 C15 1.239(13) .
O8 Co2 1.985(8) 2
O1W H1WA 0.8500 .
O1W H1WB 0.8500 .
N1 C12 1.307(12) .
N1 C11 1.329(13) .
N1 Co1 2.137(8) 2_655
N2 C24 1.297(14) .
N2 C25 1.393(14) .
C1 C3 1.494(11) .
C2 C5 1.490(11) .
C2 Co1 2.498(8) 1_556
C3 C8 1.388(13) .
C3 C4 1.388(11) .
C4 C5 1.416(12) .
C4 H4 0.9300 .
C5 C6 1.397(12) .
C6 C7 1.423(11) .
C6 S1 1.754(8) .
C7 C8 1.383(12) .
C7 H7 0.9300 .
C8 H8 0.9300 .
C9 C10 1.380(15) .
C9 C13 1.400(14) .
C9 S1 1.772(9) .
C10 C11 1.364(16) .
C10 H10 0.9300 .
C11 H11 0.9300 .
C12 C13 1.388(13) .
C12 H12 0.9300 .
C13 H13 0.9300 .
C14 C16 1.502(14) .
C15 C18 1.539(14) .
C16 C21 1.368(17) .
C16 C17 1.404(14) .
C17 C18 1.402(14) .
C17 H17 0.9300 .
C18 C19 1.325(16) .
C19 C20 1.420(16) .
C19 S2 1.788(10) .
C20 C21 1.361(16) .
C20 H20 0.9300 .
C21 H21 0.9300 .
C22 C23 1.392(15) .
C22 C26 1.396(15) .
C22 S2 1.772(12) .
C23 C24 1.354(16) .
C23 H23 0.9300 .
C24 H24 0.9300 .
C25 C26 1.364(16) .
C25 H25 0.9300 .
C26 H26 0.9300 .

loop_
_geom_hbond_atom_site_label_D
_geom_hbond_atom_site_label_H
_geom_hbond_atom_site_label_A
_geom_hbond_distance_DH
_geom_hbond_distance_HA
_geom_hbond_distance_DA
_geom_hbond_angle_DHA
_geom_hbond_site_symmetry_A
O1W H1WA O7 0.85 2.25 2.708(13) 113.6 3_565
O1W H1WB O7 0.85 2.21 2.875(13) 134.9 2_545

loop_
_geom_torsion_atom_site_label_1
_geom_torsion_atom_site_label_2
_geom_torsion_atom_site_label_3
_geom_torsion_atom_site_label_4
_geom_torsion
_geom_torsion_site_symmetry_1
O1A Co2 O1 C1 47(3) .
O8 Co2 O1 C1 156(2) 2_545
O6 Co2 O1 C1 -83(3) 2_544
O1W Co2 O1 C1 51(3) .
O1 Co2 O1A C1 -48(3) .
O8 Co2 O1A C1 -123(3) 2_545
O6 Co2 O1A C1 25(5) 2_544
O1W Co2 O1A C1 136(3) .
O5 Co1 O2 C1 -15.0(9) 2_544
N1 Co1 O2 C1 -104.3(8) 2_645
O3 Co1 O2 C1 162.6(8) 1_554
N2 Co1 O2 C1 77.0(8) .
O4 Co1 O2 C1 169.6(8) 1_554
C2 Co1 O2 C1 169.0(7) 1_554
O2 Co1 N2 C24 -154.8(8) .
O5 Co1 N2 C24 -46.6(8) 2_544
O3 Co1 N2 C24 46.3(8) 1_554
O4 Co1 N2 C24 107.0(8) 1_554
C2 Co1 N2 C24 76.6(8) 1_554
O2 Co1 N2 C25 19.9(8) .
O5 Co1 N2 C25 128.2(8) 2_544
O3 Co1 N2 C25 -138.9(8) 1_554
O4 Co1 N2 C25 -78.2(8) 1_554
C2 Co1 N2 C25 -108.6(8) 1_554
Co2 O1A C1 O2 -59(4) .
Co2 O1A C1 O1 48(3) .
Co2 O1A C1 C3 140(3) .
Co1 O2 C1 O1A 31(2) .
Co1 O2 C1 O1 -6.0(19) .
Co1 O2 C1 C3 -167.9(6) .
Co2 O1 C1 O1A -50(3) .
Co2 O1 C1 O2 43(3) .
Co2 O1 C1 C3 -154.7(19) .
Co1 O3 C2 O4 -3.4(8) 1_556
Co1 O3 C2 C5 172.8(7) 1_556
Co1 O4 C2 O3 3.3(8) 1_556
Co1 O4 C2 C5 -172.9(7) 1_556
O1A C1 C3 C8 163(2) .
O2 C1 C3 C8 1.7(14) .
O1 C1 C3 C8 -161.8(14) .
O1A C1 C3 C4 -19(2) .
O2 C1 C3 C4 179.5(9) .
O1 C1 C3 C4 16.0(17) .
C8 C3 C4 C5 -0.2(15) .
C1 C3 C4 C5 -178.0(9) .
C3 C4 C5 C6 4.1(14) .
C3 C4 C5 C2 -177.2(8) .
O3 C2 C5 C6 169.7(8) .
O4 C2 C5 C6 -14.2(13) .
O3 C2 C5 C4 -9.0(12) .
O4 C2 C5 C4 167.1(8) .
C4 C5 C6 C7 -8.7(14) .
C2 C5 C6 C7 172.6(8) .
C4 C5 C6 S1 177.8(7) .
C2 C5 C6 S1 -0.8(12) .
C5 C6 C7 C8 9.9(14) .
S1 C6 C7 C8 -176.7(8) .
C6 C7 C8 C3 -6.2(15) .
C4 C3 C8 C7 1.3(15) .
C1 C3 C8 C7 179.1(9) .
C13 C9 C10 C11 -0.4(19) .
S1 C9 C10 C11 -171.5(12) .
C12 N1 C11 C10 -2(2) .
Co1 N1 C11 C10 169.0(12) 2_655
C9 C10 C11 N1 1(2) .
C11 N1 C12 C13 1.4(15) .
Co1 N1 C12 C13 -169.1(7) 2_655
N1 C12 C13 C9 -0.7(13) .
C10 C9 C13 C12 0.2(14) .
S1 C9 C13 C12 170.7(7) .
Co1 O5 C14 O6 -106.9(15) 2_554
Co1 O5 C14 C16 73.1(19) 2_554
Co2 O6 C14 O5 -8.9(12) 2_554
Co2 O6 C14 C16 171.2(7) 2_554
Co2 O8 C15 O7 -13(2) 2
Co2 O8 C15 C18 172.4(7) 2
O5 C14 C16 C21 -177.3(11) .
O6 C14 C16 C21 2.6(15) .
O5 C14 C16 C17 6.8(16) .
O6 C14 C16 C17 -173.3(10) .
C21 C16 C17 C18 -1.8(16) .
C14 C16 C17 C18 174.1(9) .
C16 C17 C18 C19 2.7(16) .
C16 C17 C18 C15 -175.0(9) .
O7 C15 C18 C19 -115.5(14) .
O8 C15 C18 C19 59.5(15) .
O7 C15 C18 C17 62.2(16) .
O8 C15 C18 C17 -122.8(12) .
C17 C18 C19 C20 -2.2(17) .
C15 C18 C19 C20 175.4(11) .
C17 C18 C19 S2 178.6(8) .
C15 C18 C19 S2 -3.8(15) .
C18 C19 C20 C21 0.7(19) .
S2 C19 C20 C21 180.0(10) .
C19 C20 C21 C16 0(2) .
C17 C16 C21 C20 0.5(19) .
C14 C16 C21 C20 -175.5(12) .
C26 C22 C23 C24 3.3(16) .
S2 C22 C23 C24 -172.5(8) .
C25 N2 C24 C23 2.8(15) .
Co1 N2 C24 C23 177.8(8) .
C22 C23 C24 N2 -3.0(17) .
C24 N2 C25 C26 -3.0(16) .
Co1 N2 C25 C26 -178.1(9) .
N2 C25 C26 C22 3.4(19) .
C23 C22 C26 C25 -3.5(18) .
S2 C22 C26 C25 172.6(10) .
C5 C6 S1 C9 -159.1(8) .
C7 C6 S1 C9 27.6(9) .
C10 C9 S1 C6 -137.0(10) .
C13 C9 S1 C6 52.5(9) .
C23 C22 S2 C19 -26.8(11) .
C26 C22 S2 C19 157.3(9) .
C18 C19 S2 C22 122.2(10) .
C20 C19 S2 C22 -57.0(11) .
